data_7019089
loop_
_publ_author_name
'Demoro, Bruno'
'Caruso, Francesco'
'Rossi, Miriam'
'Ben\'itez, Diego'
'Gonz\'alez, Mercedes'
'Cerecetto, Hugo'
'Galizzi, Melina'
'Malayil, Leena'
'Docampo, Roberto'
'Faccio, Ricardo'
'Mombr\'u, Alvaro W'
'Gambino, Dinorah'
'Otero, Luc\'ia'

_publ_section_title
;
 Bisphosphonate metal complexes as selective inhibitors of Trypanosoma
 cruzi farnesyl diphosphate synthase.
;
_journal_issue 21
_journal_name_full 'Dalton transactions (Cambridge, England : 2003)'
_journal_page_first 6468
_journal_page_last 6476
_journal_paper_doi 10.1039/c2dt12179d
_journal_volume 41
_journal_year 2012
_chemical_formula_moiety 'C16 H52 Cu2 N4 O30 P8, 2(H2 O)'
_chemical_formula_sum 'C16 H56 Cu2 N4 O32 P8'
_chemical_formula_weight 1187.46
_chemical_name_common
;
tetrakis(4-amino-1-hydroxy-1-(hydroxy-oxido-phosphoryl)-
butyl)phosphonatodiaquadicopper(ii) di-hydrate
;
_chemical_name_systematic
;tetrakis[4-amino-1-hydroxy-1-(hydroxy-oxido-phosphoryl)-
butyl]phosphonatodiaquadicopper(II) di-hydrate
;
_space_group_IT_number 14
_symmetry_cell_setting monoclinic
_symmetry_space_group_name_Hall '-P 2ybc'
_symmetry_space_group_name_H-M 'P 1 21/c 1'
_atom_sites_solution_hydrogens geom
_atom_sites_solution_primary direct
_atom_sites_solution_secondary difmap
_audit_creation_method SHELXL-97
_cell_angle_alpha 90.00
_cell_angle_beta 110.9350(10)
_cell_angle_gamma 90.00
_cell_formula_units_Z 2
_cell_length_a 12.5988(14)
_cell_length_b 13.3968(15)
_cell_length_c 12.5122(14)
_cell_measurement_reflns_used 9884
_cell_measurement_temperature 125(2)
_cell_measurement_theta_max 30.27
_cell_measurement_theta_min 2.30
_cell_volume 1972.4(4)
_computing_cell_refinement 'Bruker SMART'
_computing_data_collection 'Bruker SMART'
_computing_data_reduction 'Bruker SAINT'
_computing_molecular_graphics 'Bruker SHELXTL'
_computing_publication_material 'Bruker SHELXTL'
_computing_structure_refinement 'SHELXL-97 (Sheldrick, 1997)'
_computing_structure_solution 'SHELXS-97 (Sheldrick, 1990)'
_diffrn_ambient_temperature 125(2)
_diffrn_measured_fraction_theta_full 0.947
_diffrn_measured_fraction_theta_max 0.947
_diffrn_measurement_device_type 'CCD area detector'
_diffrn_measurement_method 'phi and omega scans'
_diffrn_radiation_monochromator graphite
_diffrn_radiation_source 'fine-focus sealed tube'
_diffrn_radiation_type MoK\a
_diffrn_radiation_wavelength 0.71073
_diffrn_reflns_av_R_equivalents 0.0751
_diffrn_reflns_av_sigmaI/netI 0.0637
_diffrn_reflns_limit_h_max 17
_diffrn_reflns_limit_h_min -17
_diffrn_reflns_limit_k_max 18
_diffrn_reflns_limit_k_min -18
_diffrn_reflns_limit_l_max 17
_diffrn_reflns_limit_l_min -17
_diffrn_reflns_number 27040
_diffrn_reflns_theta_full 30.42
_diffrn_reflns_theta_max 30.42
_diffrn_reflns_theta_min 1.73
_exptl_absorpt_coefficient_mu 1.518
_exptl_absorpt_correction_T_max 0.9144
_exptl_absorpt_correction_T_min 0.8388
_exptl_absorpt_correction_type empirical
_exptl_absorpt_process_details SADABS
_exptl_crystal_colour colourless
_exptl_crystal_density_diffrn 1.999
_exptl_crystal_density_method 'not measured'
_exptl_crystal_description block
_exptl_crystal_F_000 1220
_exptl_crystal_size_max 0.12
_exptl_crystal_size_mid 0.06
_exptl_crystal_size_min 0.06
_refine_diff_density_max 1.781
_refine_diff_density_min -1.580
_refine_diff_density_rms 0.160
_refine_ls_goodness_of_fit_ref 1.023
_refine_ls_hydrogen_treatment mixed
_refine_ls_matrix_type full
_refine_ls_number_parameters 288
_refine_ls_number_reflns 5649
_refine_ls_number_restraints 2
_refine_ls_restrained_S_all 1.023
_refine_ls_R_factor_all 0.0668
_refine_ls_R_factor_gt 0.0462
_refine_ls_shift/su_max 0.001
_refine_ls_shift/su_mean 0.000
_refine_ls_structure_factor_coef Fsqd
_refine_ls_weighting_details 'calc w=1/[\s^2^(Fo^2^)+(0.0687P)^2^+0.0200P] where P=(Fo^2^+2Fc^2^)/3'
_refine_ls_weighting_scheme calc
_refine_ls_wR_factor_gt 0.1153
_refine_ls_wR_factor_ref 0.1239
_reflns_number_gt 4218
_reflns_number_total 5649
_reflns_threshold_expression >2sigma(I)
_cod_data_source_file c2dt12179d.txt
_cod_data_source_block Cu-ALENDRONATE
_cod_depositor_comments
;
The following automatic conversions were performed:

'_symmetry_cell_setting' value 'Monoclinic' changed to 'monoclinic'
according to /home/saulius/struct/CIF-dictionaries/cif_core.dic
dictionary named 'cif_core.dic' version 2.4.1 from 2010-06-29.

Automatic conversion script
Id: cif_fix_values 1715 2011-07-08 13:25:40Z adriana 
;
_cod_original_sg_symbol_H-M P2(1)/c
_cod_database_code 7019089

loop_
_symmetry_equiv_pos_as_xyz
'x, y, z'
'-x, y+1/2, -z+1/2'
'-x, -y, -z'
'x, -y-1/2, z-1/2'

loop_
_atom_site_label
_atom_site_type_symbol
_atom_site_fract_x
_atom_site_fract_y
_atom_site_fract_z
_atom_site_U_iso_or_equiv
_atom_site_adp_type
_atom_site_occupancy
_atom_site_symmetry_multiplicity
_atom_site_calc_flag
_atom_site_refinement_flags
Cu Cu 0.19583(3) 0.95364(3) -0.03004(3) 0.00851(11) Uani 1 1 d .
P1 P 0.42756(6) 0.88110(6) 0.17562(7) 0.00926(17) Uani 1 1 d .
P2 P 0.40276(6) 1.09962(6) 0.11427(7) 0.00864(16) Uani 1 1 d .
P31 P 0.01392(7) 0.78066(6) -0.05053(7) 0.00984(17) Uani 1 1 d .
P32 P 0.04101(6) 0.91394(6) 0.15940(7) 0.00876(16) Uani 1 1 d .
O1 O 0.44611(19) 0.81083(16) 0.27497(19) 0.0137(5) Uani 1 1 d .
O2 O 0.38013(18) 1.20212(16) 0.16202(18) 0.0116(4) Uani 1 1 d .
H2 H 0.4395 1.2212 0.2146 0.017 Uiso 1 1 calc R
O3 O 0.34102(17) 1.01263(16) 0.27803(18) 0.0111(4) Uani 1 1 d .
H3 H 0.2777 1.0054 0.2253 0.017 Uiso 1 1 calc R
O4 O 0.31531(18) 0.86350(16) 0.07774(19) 0.0122(4) Uani 1 1 d .
O5 O 0.52989(18) 0.87123(16) 0.13308(19) 0.0129(5) Uani 1 1 d .
H5 H 0.5202 0.9101 0.0777 0.019 Uiso 1 1 calc R
O6 O 0.50508(18) 1.10588(16) 0.07822(18) 0.0119(4) Uani 1 1 d .
O9 O 0.29398(18) 1.06918(17) 0.02052(18) 0.0133(5) Uani 1 1 d .
O20 O 0.11012(18) 0.83004(16) -0.07440(18) 0.0109(4) Uani 1 1 d .
O21 O -0.07859(18) 0.95168(16) 0.12862(18) 0.0115(4) Uani 1 1 d .
O55 O -0.0058(2) 0.67291(16) -0.0881(2) 0.0159(5) Uani 1 1 d .
O56 O -0.10127(18) 0.83516(17) -0.11268(18) 0.0130(4) Uani 1 1 d .
H56 H -0.0965 0.8946 -0.0900 0.019 Uiso 1 1 calc R
O57 O 0.10007(18) 0.90303(17) 0.29282(18) 0.0128(4) Uani 1 1 d .
H57 H 0.0633 0.8624 0.3173 0.019 Uiso 1 1 calc R
O58 O 0.12088(18) 0.97639(16) 0.12015(18) 0.0114(4) Uani 1 1 d .
O84 O 0.15971(18) 0.74992(17) 0.15930(18) 0.0134(5) Uani 1 1 d .
H84 H 0.2045 0.7871 0.1415 0.020 Uiso 1 1 calc R
O99 O 0.2621(2) 0.9345(3) -0.1770(2) 0.0294(7) Uani 1 1 d D
O1W O 0.8718(5) 0.0085(5) 0.4091(5) 0.119(2) Uani 1 1 d .
N5 N 0.6851(2) 1.2000(2) 0.5818(2) 0.0139(5) Uani 1 1 d .
H5A H 0.7574 1.2001 0.6336 0.021 Uiso 1 1 calc R
H5B H 0.6353 1.1931 0.6191 0.021 Uiso 1 1 calc R
H5C H 0.6713 1.2585 0.5423 0.021 Uiso 1 1 calc R
N66 N -0.2308(3) 0.8112(3) 0.2028(3) 0.0255(7) Uani 1 1 d .
H66A H -0.1699 0.8049 0.2690 0.038 Uiso 1 1 calc R
H66B H -0.2949 0.8200 0.2194 0.038 Uiso 1 1 calc R
H66C H -0.2206 0.8650 0.1631 0.038 Uiso 1 1 calc R
C18 C 0.4300(2) 1.0083(2) 0.2310(2) 0.0096(6) Uani 1 1 d .
C24 C 0.5444(3) 1.0220(2) 0.3310(3) 0.0126(6) Uani 1 1 d .
H24A H 0.5607 0.9601 0.3773 0.015 Uiso 1 1 calc R
H24B H 0.6050 1.0298 0.2986 0.015 Uiso 1 1 calc R
C25 C 0.6707(3) 1.1148(3) 0.5003(3) 0.0143(6) Uani 1 1 d .
H25A H 0.6873 1.0515 0.5439 0.017 Uiso 1 1 calc R
H25B H 0.7262 1.1219 0.4613 0.017 Uiso 1 1 calc R
C26 C 0.5516(3) 1.1099(2) 0.4110(3) 0.0139(6) Uani 1 1 d .
H26A H 0.5342 1.1729 0.3665 0.017 Uiso 1 1 calc R
H26B H 0.4954 1.1014 0.4489 0.017 Uiso 1 1 calc R
C41 C -0.0332(3) 0.7139(2) 0.1410(3) 0.0136(6) Uani 1 1 d .
H41A H -0.0066 0.6447 0.1383 0.016 Uiso 1 1 calc R
H41B H -0.0238 0.7285 0.2214 0.016 Uiso 1 1 calc R
C42 C -0.1610(3) 0.7196(3) 0.0670(3) 0.0157(6) Uani 1 1 d .
H42A H -0.1744 0.7817 0.0211 0.019 Uiso 1 1 calc R
H42B H -0.1797 0.6628 0.0128 0.019 Uiso 1 1 calc R
C43 C -0.2425(3) 0.7180(3) 0.1314(3) 0.0211(7) Uani 1 1 d .
H43A H -0.3215 0.7129 0.0762 0.025 Uiso 1 1 calc R
H43B H -0.2270 0.6586 0.1818 0.025 Uiso 1 1 calc R
C70 C 0.0433(3) 0.7860(2) 0.1040(3) 0.0108(6) Uani 1 1 d .
H1W H 0.229(3) 0.893(2) -0.226(3) 0.016 Uiso 1 1 d D
H2W H 0.3276(19) 0.916(3) -0.152(3) 0.016 Uiso 1 1 d D

loop_
_atom_site_aniso_label
_atom_site_aniso_U_11
_atom_site_aniso_U_22
_atom_site_aniso_U_33
_atom_site_aniso_U_23
_atom_site_aniso_U_13
_atom_site_aniso_U_12
Cu 0.00529(18) 0.01052(19) 0.00959(19) 0.00076(13) 0.00249(14) -0.00034(13)
P1 0.0071(4) 0.0113(4) 0.0105(4) 0.0015(3) 0.0044(3) 0.0018(3)
P2 0.0058(3) 0.0107(4) 0.0088(4) 0.0009(3) 0.0019(3) -0.0006(3)
P31 0.0087(4) 0.0114(4) 0.0109(4) -0.0003(3) 0.0052(3) -0.0007(3)
P32 0.0059(3) 0.0119(4) 0.0084(4) 0.0012(3) 0.0025(3) 0.0002(3)
O1 0.0147(11) 0.0135(11) 0.0149(11) 0.0052(8) 0.0076(9) 0.0040(9)
O2 0.0072(10) 0.0138(11) 0.0121(10) -0.0007(8) 0.0013(8) 0.0007(8)
O3 0.0048(10) 0.0181(11) 0.0118(10) 0.0006(8) 0.0046(8) 0.0003(8)
O4 0.0091(10) 0.0116(10) 0.0152(11) -0.0001(8) 0.0035(9) 0.0007(8)
O5 0.0094(10) 0.0177(11) 0.0143(11) 0.0032(9) 0.0074(9) 0.0037(9)
O6 0.0084(10) 0.0173(11) 0.0123(11) 0.0007(8) 0.0064(9) 0.0001(8)
O9 0.0093(10) 0.0122(11) 0.0145(11) 0.0021(8) -0.0005(9) -0.0034(8)
O20 0.0088(10) 0.0138(11) 0.0111(10) -0.0001(8) 0.0046(9) -0.0027(8)
O21 0.0070(10) 0.0166(11) 0.0111(10) 0.0024(8) 0.0034(8) 0.0022(8)
O55 0.0202(12) 0.0112(11) 0.0228(12) -0.0028(9) 0.0156(10) -0.0028(9)
O56 0.0087(10) 0.0156(11) 0.0138(11) 0.0000(9) 0.0030(9) -0.0001(8)
O57 0.0101(10) 0.0173(11) 0.0113(11) 0.0015(8) 0.0039(9) -0.0018(9)
O58 0.0092(10) 0.0142(11) 0.0116(10) 0.0011(8) 0.0046(9) -0.0022(8)
O84 0.0056(10) 0.0199(12) 0.0156(11) 0.0055(9) 0.0047(9) 0.0025(8)
O99 0.0097(12) 0.060(2) 0.0194(14) 0.0022(13) 0.0057(11) 0.0009(13)
O1W 0.126(5) 0.146(5) 0.114(4) 0.044(4) 0.079(4) 0.062(4)
N5 0.0091(12) 0.0206(14) 0.0107(12) -0.0001(10) 0.0018(10) -0.0034(10)
N66 0.0157(15) 0.0390(19) 0.0230(16) 0.0051(14) 0.0085(13) 0.0082(13)
C18 0.0072(13) 0.0129(14) 0.0091(13) 0.0012(11) 0.0034(11) 0.0005(11)
C24 0.0092(14) 0.0171(15) 0.0113(14) 0.0019(11) 0.0033(12) 0.0014(12)
C25 0.0114(15) 0.0219(17) 0.0088(14) 0.0004(12) 0.0028(12) 0.0005(12)
C26 0.0081(14) 0.0178(16) 0.0136(15) 0.0004(12) 0.0012(12) -0.0012(12)
C41 0.0097(14) 0.0152(15) 0.0172(15) 0.0018(12) 0.0064(12) -0.0007(12)
C42 0.0102(15) 0.0215(17) 0.0165(15) 0.0021(13) 0.0062(13) -0.0004(12)
C43 0.0110(15) 0.030(2) 0.0216(17) 0.0063(15) 0.0055(14) -0.0033(14)
C70 0.0084(14) 0.0137(14) 0.0102(14) 0.0014(11) 0.0030(11) 0.0011(11)

loop_
_atom_type_symbol
_atom_type_description
_atom_type_scat_dispersion_real
_atom_type_scat_dispersion_imag
_atom_type_scat_source
C C 0.0033 0.0016 'International Tables Vol C Tables 4.2.6.8 and 6.1.1.4'
H H 0.0000 0.0000 'International Tables Vol C Tables 4.2.6.8 and 6.1.1.4'
N N 0.0061 0.0033 'International Tables Vol C Tables 4.2.6.8 and 6.1.1.4'
O O 0.0106 0.0060 'International Tables Vol C Tables 4.2.6.8 and 6.1.1.4'
P P 0.1023 0.0942 'International Tables Vol C Tables 4.2.6.8 and 6.1.1.4'
Cu Cu 0.3201 1.2651 'International Tables Vol C Tables 4.2.6.8 and 6.1.1.4'

loop_
_geom_angle_atom_site_label_1
_geom_angle_atom_site_label_2
_geom_angle_atom_site_label_3
_geom_angle
_geom_angle_site_symmetry_1
_geom_angle_site_symmetry_3
O9 Cu O20 174.60(9) . .
O9 Cu O21 86.53(9) . 3_575
O20 Cu O21 98.70(9) . 3_575
O9 Cu O4 91.32(9) . .
O20 Cu O4 83.52(9) . .
O21 Cu O4 176.51(9) 3_575 .
O9 Cu O99 88.75(10) . .
O20 Cu O99 90.01(10) . .
O21 Cu O99 88.68(10) 3_575 .
O4 Cu O99 94.03(10) . .
O9 Cu O58 91.52(9) . .
O20 Cu O58 89.88(8) . .
O21 Cu O58 89.53(8) 3_575 .
O4 Cu O58 87.77(8) . .
O99 Cu O58 178.17(9) . .
O1 P1 O4 113.07(13) . .
O1 P1 O5 108.86(13) . .
O4 P1 O5 110.76(13) . .
O1 P1 C18 106.96(13) . .
O4 P1 C18 109.45(13) . .
O5 P1 C18 107.55(13) . .
O9 P2 O6 114.69(13) . .
O9 P2 O2 107.20(13) . .
O6 P2 O2 110.88(12) . .
O9 P2 C18 107.33(13) . .
O6 P2 C18 109.63(13) . .
O2 P2 C18 106.75(13) . .
O20 P31 O55 114.44(13) . .
O20 P31 O56 111.57(13) . .
O55 P31 O56 105.78(13) . .
O20 P31 C70 108.61(13) . .
O55 P31 C70 108.28(14) . .
O56 P31 C70 107.94(13) . .
O21 P32 O58 116.82(13) . .
O21 P32 O57 110.73(12) . .
O58 P32 O57 106.11(12) . .
O21 P32 C70 111.30(13) . .
O58 P32 C70 106.73(13) . .
O57 P32 C70 104.28(13) . .
P2 O2 H2 109.5 . .
C18 O3 H3 109.5 . .
P1 O4 Cu 134.42(13) . .
P1 O5 H5 109.5 . .
P2 O9 Cu 139.98(14) . .
P31 O20 Cu 136.32(14) . .
P32 O21 Cu 145.30(14) . 3_575
P31 O56 H56 109.5 . .
P32 O57 H57 109.5 . .
P32 O58 Cu 132.33(12) . .
C70 O84 H84 109.5 . .
Cu O99 H1W 116(3) . .
Cu O99 H2W 110(3) . .
H1W O99 H2W 105(4) . .
C25 N5 H5A 109.5 . .
C25 N5 H5B 109.5 . .
H5A N5 H5B 109.5 . .
C25 N5 H5C 109.5 . .
H5A N5 H5C 109.5 . .
H5B N5 H5C 109.5 . .
C43 N66 H66A 109.5 . .
C43 N66 H66B 109.5 . .
H66A N66 H66B 109.5 . .
C43 N66 H66C 109.5 . .
H66A N66 H66C 109.5 . .
H66B N66 H66C 109.5 . .
O3 C18 C24 107.5(2) . .
O3 C18 P1 106.26(19) . .
C24 C18 P1 107.5(2) . .
O3 C18 P2 110.21(19) . .
C24 C18 P2 114.8(2) . .
P1 C18 P2 110.15(15) . .
C26 C24 C18 116.3(3) . .
C26 C24 H24A 108.2 . .
C18 C24 H24A 108.2 . .
C26 C24 H24B 108.2 . .
C18 C24 H24B 108.2 . .
H24A C24 H24B 107.4 . .
N5 C25 C26 112.4(3) . .
N5 C25 H25A 109.1 . .
C26 C25 H25A 109.1 . .
N5 C25 H25B 109.1 . .
C26 C25 H25B 109.1 . .
H25A C25 H25B 107.9 . .
C25 C26 C24 109.1(3) . .
C25 C26 H26A 109.9 . .
C24 C26 H26A 109.9 . .
C25 C26 H26B 109.9 . .
C24 C26 H26B 109.9 . .
H26A C26 H26B 108.3 . .
C42 C41 C70 114.6(3) . .
C42 C41 H41A 108.6 . .
C70 C41 H41A 108.6 . .
C42 C41 H41B 108.6 . .
C70 C41 H41B 108.6 . .
H41A C41 H41B 107.6 . .
C43 C42 C41 116.1(3) . .
C43 C42 H42A 108.3 . .
C41 C42 H42A 108.3 . .
C43 C42 H42B 108.3 . .
C41 C42 H42B 108.3 . .
H42A C42 H42B 107.4 . .
N66 C43 C42 111.2(3) . .
N66 C43 H43A 109.4 . .
C42 C43 H43A 109.4 . .
N66 C43 H43B 109.4 . .
C42 C43 H43B 109.4 . .
H43A C43 H43B 108.0 . .
O84 C70 C41 106.1(2) . .
O84 C70 P31 106.04(19) . .
C41 C70 P31 112.2(2) . .
O84 C70 P32 106.00(19) . .
C41 C70 P32 111.8(2) . .
P31 C70 P32 113.97(16) . .

loop_
_geom_bond_atom_site_label_1
_geom_bond_atom_site_label_2
_geom_bond_distance
_geom_bond_site_symmetry_2
Cu O9 1.941(2) .
Cu O20 1.946(2) .
Cu O21 2.002(2) 3_575
Cu O4 2.023(2) .
Cu O99 2.289(3) .
Cu O58 2.405(2) .
P1 O1 1.510(2) .
P1 O4 1.522(2) .
P1 O5 1.566(2) .
P1 C18 1.836(3) .
P2 O9 1.507(2) .
P2 O6 1.513(2) .
P2 O2 1.564(2) .
P2 C18 1.840(3) .
P31 O20 1.502(2) .
P31 O55 1.511(2) .
P31 O56 1.561(2) .
P31 C70 1.835(3) .
P32 O21 1.503(2) .
P32 O58 1.519(2) .
P32 O57 1.573(2) .
P32 C70 1.853(3) .
O2 H2 0.8400 .
O3 C18 1.442(3) .
O3 H3 0.8400 .
O5 H5 0.8400 .
O21 Cu 2.002(2) 3_575
O56 H56 0.8400 .
O57 H57 0.8400 .
O84 C70 1.463(4) .
O84 H84 0.8400 .
O99 H1W 0.825(18) .
O99 H2W 0.809(18) .
N5 C25 1.498(4) .
N5 H5A 0.9100 .
N5 H5B 0.9100 .
N5 H5C 0.9100 .
N66 C43 1.512(5) .
N66 H66A 0.9100 .
N66 H66B 0.9100 .
N66 H66C 0.9100 .
C18 C24 1.545(4) .
C24 C26 1.526(4) .
C24 H24A 0.9900 .
C24 H24B 0.9900 .
C25 C26 1.518(4) .
C25 H25A 0.9900 .
C25 H25B 0.9900 .
C26 H26A 0.9900 .
C26 H26B 0.9900 .
C41 C42 1.547(4) .
C41 C70 1.548(4) .
C41 H41A 0.9900 .
C41 H41B 0.9900 .
C42 C43 1.515(4) .
C42 H42A 0.9900 .
C42 H42B 0.9900 .
C43 H43A 0.9900 .
C43 H43B 0.9900 .

loop_
_geom_hbond_atom_site_label_D
_geom_hbond_atom_site_label_H
_geom_hbond_atom_site_label_A
_geom_hbond_distance_DH
_geom_hbond_distance_HA
_geom_hbond_distance_DA
_geom_hbond_angle_DHA
_geom_hbond_site_symmetry_A
N5 H5A O57 0.91 2.19 2.942(3) 139.4 3_676
N5 H5A O84 0.91 2.51 3.200(3) 132.5 3_676
N5 H5B O1 0.91 1.95 2.843(4) 168.4 3_676
N5 H5C O4 0.91 2.11 2.963(3) 156.0 2_655
N66 H66A O55 0.91 2.22 3.103(4) 164.0 4_576
N66 H66A O56 0.91 2.35 3.024(4) 130.4 4_576
N66 H66B O5 0.91 2.19 2.936(4) 138.3 1_455
N66 H66B O2 0.91 2.64 3.288(4) 128.5 2_545
N66 H66C O9 0.91 2.32 3.069(4) 139.2 3_575
N66 H66C O21 0.91 2.30 3.058(4) 140.7 .
O57 H57 O55 0.84 1.77 2.541(3) 152.4 4_576
O2 H2 O1 0.84 1.85 2.510(3) 135.0 2_655
O5 H5 O6 0.84 1.87 2.539(3) 135.1 3_675
O56 H56 O58 0.84 1.77 2.535(3) 150.0 3_575
O99 H1W O84 0.825(18) 2.36(2) 3.174(4) 168(4) 4_575
O99 H2W O6 0.809(18) 2.00(2) 2.798(3) 170(4) 3_675
O3 H3 O58 0.84 1.98 2.813(3) 170.5 .

loop_
_geom_torsion_atom_site_label_1
_geom_torsion_atom_site_label_2
_geom_torsion_atom_site_label_3
_geom_torsion_atom_site_label_4
_geom_torsion
_geom_torsion_site_symmetry_1
_geom_torsion_site_symmetry_4
O1 P1 O4 Cu 140.41(17) . .
O5 P1 O4 Cu -97.11(19) . .
C18 P1 O4 Cu 21.3(2) . .
O9 Cu O4 P1 10.32(19) . .
O20 Cu O4 P1 -171.3(2) . .
O21 Cu O4 P1 -41.6(16) 3_575 .
O99 Cu O4 P1 99.2(2) . .
O58 Cu O4 P1 -81.16(19) . .
O6 P2 O9 Cu 103.7(2) . .
O2 P2 O9 Cu -132.7(2) . .
C18 P2 O9 Cu -18.3(3) . .
O20 Cu O9 P2 -29.5(11) . .
O21 Cu O9 P2 164.9(2) 3_575 .
O4 Cu O9 P2 -12.3(2) . .
O99 Cu O9 P2 -106.3(2) . .
O58 Cu O9 P2 75.5(2) . .
O55 P31 O20 Cu -168.04(17) . .
O56 P31 O20 Cu 71.9(2) . .
C70 P31 O20 Cu -46.9(2) . .
O9 Cu O20 P31 119.7(9) . .
O21 Cu O20 P31 -74.9(2) 3_575 .
O4 Cu O20 P31 102.4(2) . .
O99 Cu O20 P31 -163.6(2) . .
O58 Cu O20 P31 14.6(2) . .
O58 P32 O21 Cu 15.0(3) . 3_575
O57 P32 O21 Cu 136.6(2) . 3_575
C70 P32 O21 Cu -107.9(2) . 3_575
O21 P32 O58 Cu -105.48(17) . .
O57 P32 O58 Cu 130.54(16) . .
C70 P32 O58 Cu 19.8(2) . .
O9 Cu O58 P32 -173.72(17) . .
O20 Cu O58 P32 1.07(17) . .
O21 Cu O58 P32 99.77(17) 3_575 .
O4 Cu O58 P32 -82.45(17) . .
O99 Cu O58 P32 88(3) . .
O1 P1 C18 O3 -58.6(2) . .
O4 P1 C18 O3 64.3(2) . .
O5 P1 C18 O3 -175.35(17) . .
O1 P1 C18 C24 56.3(2) . .
O4 P1 C18 C24 179.10(19) . .
O5 P1 C18 C24 -60.5(2) . .
O1 P1 C18 P2 -177.92(14) . .
O4 P1 C18 P2 -55.10(18) . .
O5 P1 C18 P2 65.28(17) . .
O9 P2 C18 O3 -63.6(2) . .
O6 P2 C18 O3 171.21(18) . .
O2 P2 C18 O3 51.0(2) . .
O9 P2 C18 C24 174.9(2) . .
O6 P2 C18 C24 49.7(2) . .
O2 P2 C18 C24 -70.5(2) . .
O9 P2 C18 P1 53.30(18) . .
O6 P2 C18 P1 -71.86(17) . .
O2 P2 C18 P1 167.97(14) . .
O3 C18 C24 C26 -49.3(3) . .
P1 C18 C24 C26 -163.3(2) . .
P2 C18 C24 C26 73.7(3) . .
N5 C25 C26 C24 179.5(3) . .
C18 C24 C26 C25 -177.4(3) . .
C70 C41 C42 C43 -137.0(3) . .
C41 C42 C43 N66 66.6(4) . .
C42 C41 C70 O84 -163.6(3) . .
C42 C41 C70 P31 -48.2(3) . .
C42 C41 C70 P32 81.2(3) . .
O20 P31 C70 O84 -49.4(2) . .
O55 P31 C70 O84 75.4(2) . .
O56 P31 C70 O84 -170.52(18) . .
O20 P31 C70 C41 -164.9(2) . .
O55 P31 C70 C41 -40.0(2) . .
O56 P31 C70 C41 74.0(2) . .
O20 P31 C70 P32 66.80(19) . .
O55 P31 C70 P32 -168.39(15) . .
O56 P31 C70 P32 -54.31(19) . .
O21 P32 C70 O84 -168.09(17) . .
O58 P32 C70 O84 63.4(2) . .
O57 P32 C70 O84 -48.7(2) . .
O21 P32 C70 C41 -52.9(2) . .
O58 P32 C70 C41 178.6(2) . .
O57 P32 C70 C41 66.5(2) . .
O21 P32 C70 P31 75.68(19) . .
O58 P32 C70 P31 -52.84(19) . .
O57 P32 C70 P31 -164.90(15) . .
